data_2107429
loop_
_publ_author_name
'Nord, A.G.'

_publ_section_title
;
 Crystallographic Studies of the Farringtonite-type phases gamma-Zn2 Co (P
 O4)2 and gamma-(Zn.5 Co.5)3 (P O4)2
;
_journal_name_full 'Acta Crystallographica B (39,1983-)'
_journal_page_first 191
_journal_page_last 194
_journal_volume 40
_journal_year 1984
_chemical_formula_sum 'Co3 O16 P4 Zn3'
_chemical_name_systematic 'Zn3 Co3 (P O4)4'
_space_group_IT_number 14
_symmetry_space_group_name_Hall '-P 2yn'
_symmetry_space_group_name_H-M 'P 1 21/n 1'
_cell_angle_alpha 90
_cell_angle_beta 94.56
_cell_angle_gamma 90
_cell_formula_units_Z 1
_cell_length_a 7.545
_cell_length_b 8.406
_cell_length_c 5.054
_cell_volume 319.527
_citation_journal_id_ASTM ASBSDK
_cod_data_source_file Nord_ASBSDK_1984_1303.cif
_cod_data_source_block Co3O16P4Zn3
_cod_original_cell_volume 319.5266
_cod_original_sg_symbol_Hall '-P 2ybc (x-z,y,z)'
_cod_database_code 2107429

loop_
_symmetry_equiv_pos_as_xyz
x,y,z
-x+1/2,y+1/2,-z+1/2
-x,-y,-z
x-1/2,-y-1/2,z-1/2

loop_
_atom_site_label
_atom_site_type_symbol
_atom_site_fract_x
_atom_site_fract_y
_atom_site_fract_z
_atom_site_occupancy
_atom_site_U_iso_or_equiv
Zn1 Zn+2 0.617 0.141 0.085 0.665 0.0
Co2 Co+2 0 0 0.5 0.83 0.0
Co1 Co+2 0.617 0.141 0.085 0.335 0.0
O1 O-2 0.052 0.136 0.827 1 0.0
O3 O-2 0.255 0.364 0.941 1 0.0
O4 O-2 0.36 0.08 0.047 1 0.0
Zn2 Zn+2 0 0 0.5 0.17 0.0
O2 O-2 0.126 0.193 0.313 1 0.0
P1 P+5 0.198 0.193 0.032 1 0.0
